data_7250625
loop_
_publ_author_name
'Bresciani, Giulio'
'Guelfi, Massimo'
'Dosa, Melodj'
'Guiotto, Virginia'
'Crocell\`a, Valentina'
'Lessi, Marco'
'Taddei, Marco'

_publ_section_title
;
 Synthesis and structural characterisation of CuII-based MOFs constructed
 by combining functionalised 1,4-bis(1H-imidazol-1-Yl)benzene ligands with
 copper sulfate
;
_journal_issue 24
_journal_name_full CrystEngComm
_journal_page_first 4071
_journal_page_last 4080
_journal_paper_doi 10.1039/D5CE00247H
_journal_volume 27
_journal_year 2025
_chemical_formula_sum 'C19.5 H13.5 Cu F4.5 N6 O4 S'
_chemical_formula_weight 576.96
_space_group_crystal_system triclinic
_space_group_IT_number 2
_space_group_name_Hall '-P 1'
_space_group_name_H-M_alt 'P -1'
_atom_sites_solution_hydrogens geom
_atom_sites_solution_primary direct
_audit_creation_method SHELXL-2019/1
_audit_update_record
;
2025-03-26 deposited with the CCDC.	2025-04-30 downloaded from the CCDC.
;
_cell_angle_alpha 104.810(2)
_cell_angle_beta 94.908(2)
_cell_angle_gamma 102.704(2)
_cell_formula_units_Z 2
_cell_length_a 9.9888(5)
_cell_length_b 11.4316(5)
_cell_length_c 12.6577(7)
_cell_measurement_reflns_used 9826
_cell_measurement_temperature 150(2)
_cell_measurement_theta_max 26.03
_cell_measurement_theta_min 2.46
_cell_volume 1347.64(12)
_computing_structure_refinement 'SHELXL-2019/1 (Sheldrick, 2019)'
_diffrn_ambient_temperature 150(2)
_diffrn_measured_fraction_theta_full 1.000
_diffrn_measured_fraction_theta_max 0.998
_diffrn_measurement_device_type 'Bruker D8 Venture'
_diffrn_measurement_method Phi-Omega
_diffrn_radiation_type MoK\a
_diffrn_radiation_wavelength 0.71073
_diffrn_reflns_av_R_equivalents 0.0619
_diffrn_reflns_av_unetI/netI 0.0361
_diffrn_reflns_Laue_measured_fraction_full 1.000
_diffrn_reflns_Laue_measured_fraction_max 0.998
_diffrn_reflns_limit_h_max 12
_diffrn_reflns_limit_h_min -12
_diffrn_reflns_limit_k_max 14
_diffrn_reflns_limit_k_min -14
_diffrn_reflns_limit_l_max 15
_diffrn_reflns_limit_l_min -15
_diffrn_reflns_number 38992
_diffrn_reflns_point_group_measured_fraction_full 1.000
_diffrn_reflns_point_group_measured_fraction_max 0.998
_diffrn_reflns_theta_full 25.242
_diffrn_reflns_theta_max 26.070
_diffrn_reflns_theta_min 1.904
_exptl_absorpt_coefficient_mu 0.953
_exptl_absorpt_correction_T_max 0.7453
_exptl_absorpt_correction_T_min 0.5695
_exptl_absorpt_correction_type multi-scan
_exptl_absorpt_process_details '(Sheldrick G.M., 1996)'
_exptl_crystal_colour 'light blue'
_exptl_crystal_density_diffrn 1.422
_exptl_crystal_description plate
_exptl_crystal_F_000 580
_exptl_crystal_size_max 0.520
_exptl_crystal_size_mid 0.080
_exptl_crystal_size_min 0.025
_refine_diff_density_max 2.104
_refine_diff_density_min -1.665
_refine_diff_density_rms 0.125
_refine_ls_extinction_method none
_refine_ls_goodness_of_fit_ref 1.072
_refine_ls_hydrogen_treatment mixed
_refine_ls_matrix_type full
_refine_ls_number_parameters 334
_refine_ls_number_reflns 5334
_refine_ls_number_restraints 6
_refine_ls_restrained_S_all 1.101
_refine_ls_R_factor_all 0.0913
_refine_ls_R_factor_gt 0.0763
_refine_ls_shift/su_max 0.000
_refine_ls_shift/su_mean 0.000
_refine_ls_structure_factor_coef Fsqd
_refine_ls_weighting_details 'w=1/[\s^2^(Fo^2^)+(0.1235P)^2^+4.3296P] where P=(Fo^2^+2Fc^2^)/3'
_refine_ls_weighting_scheme calc
_refine_ls_wR_factor_gt 0.2162
_refine_ls_wR_factor_ref 0.2297
_reflns_Friedel_coverage 0.000
_reflns_number_gt 4150
_reflns_number_total 5334
_reflns_threshold_expression 'I > 2\s(I)'
_cod_data_source_file d5ce00247h3.cif
_cod_data_source_block UdP-20
_cod_depositor_comments
;
The following automatic conversions were performed:

data item '_exptl_absorpt_correction_type' value 'Multi-scan' was
changed to 'multi-scan' in accordance with the
/home/data/users/saulius/crontab/automatic-downloads/current/RSC/lib/dictionaries/cif_core.dic
dictionary named 'cif_core.dic' version 2.4.2 last updated on
2011-04-26.

Automatic conversion script
Id: cif_fix_values 8170 2020-07-09 18:12:32Z antanas 
;
_cod_original_formula_sum 'C19.50 H13.50 Cu F4.50 N6 O4 S'
_cod_database_code 7250625
_shelx_shelxl_version_number 2019/1
_shelx_space_group_comment
;
The symmetry employed for this shelxl refinement is uniquely defined
by the following loop, which should always be used as a source of
symmetry information in preference to the above space-group names.
They are only intended as comments.
;

loop_
_space_group_symop_operation_xyz
'x, y, z'
'-x, -y, -z'

loop_
_atom_site_label
_atom_site_type_symbol
_atom_site_fract_x
_atom_site_fract_y
_atom_site_fract_z
_atom_site_U_iso_or_equiv
_atom_site_adp_type
_atom_site_occupancy
_atom_site_site_symmetry_order
_atom_site_calc_flag
_atom_site_refinement_flags_posn
_atom_site_refinement_flags_adp
_atom_site_refinement_flags_occupancy
_atom_site_disorder_assembly
_atom_site_disorder_group
Cu1 Cu -0.06563(6) 0.50160(5) 0.37468(6) 0.0392(3) Uani 1 1 d . . . . .
S1 S -0.09542(12) 0.72900(10) 0.55005(13) 0.0390(4) Uani 1 1 d . . . . .
C6 C 0.1014(10) -0.0372(7) 0.0559(8) 0.085(3) Uani 1 1 d . . . . .
H6 H 0.171401 -0.061866 0.094272 0.102 Uiso 0.5 1 calc R U P A -1
C7 C 0.2032(15) -0.0648(12) 0.0994(11) 0.056(3) Uani 0.5 1 d . . P B -2
F2 F 0.1593(10) -0.1498(9) 0.1526(8) 0.081(3) Uani 0.5 1 d . . P B -2
F1 F 0.2833(10) 0.0397(8) 0.1692(9) 0.089(3) Uani 0.5 1 d . . P B -2
F3 F 0.2805(8) -0.1115(9) 0.0309(7) 0.0723(19) Uani 0.5 1 d . . P B -2
C15 C 0.5230(7) 1.0239(5) 0.2903(6) 0.0592(19) Uani 1 1 d . . . . .
H15B H 0.587368 1.037884 0.240964 0.01(2) Uiso 0.452(5) 1 calc R . P C 6
C20A C 0.6048(16) 1.0289(11) 0.1904(12) 0.074(4) Uani 0.548(5) 1 d . . P C 4
F4A F 0.5982(8) 1.1290(6) 0.1538(6) 0.062(2) Uani 0.548(5) 1 d . . P C 4
F5A F 0.5591(8) 0.9296(6) 0.1026(6) 0.061(2) Uani 0.548(5) 1 d . . P C 4
F6A F 0.7348(6) 1.0366(5) 0.2235(6) 0.0537(18) Uani 0.548(5) 1 d . . P C 4
C14 C 0.4527(7) 0.9010(5) 0.2861(6) 0.0559(17) Uani 1 1 d D . . . .
H14A H 0.471893 0.831022 0.236438 0.04(3) Uiso 0.548(5) 1 calc R . P C 4
C20B C 0.5200(18) 0.8000(12) 0.2142(14) 0.074(4) Uani 0.452(5) 1 d D . P C 6
F6B F 0.6215(8) 0.7217(9) 0.2620(7) 0.0723(19) Uani 0.452(5) 1 d D . P C 6
F4B F 0.5811(12) 0.8542(10) 0.1407(9) 0.088(3) Uani 0.452(5) 1 d D . P C 6
F5B F 0.4024(12) 0.7176(9) 0.1531(9) 0.088(3) Uani 0.452(5) 1 d D . P C 6
O1 O -0.1632(4) 0.7313(4) 0.4432(4) 0.0556(11) Uani 1 1 d . . . . .
O2 O -0.1880(4) 0.7288(3) 0.6321(4) 0.0464(10) Uani 1 1 d . . . . .
O3 O -0.0480(4) 0.6083(3) 0.5292(4) 0.0419(9) Uani 1 1 d . . . . .
O4 O 0.0301(4) 0.8323(3) 0.5914(4) 0.0468(10) Uani 1 1 d . . . . .
N1 N -0.0742(7) 0.3927(5) 0.2223(6) 0.0757(10) Uani 1 1 d . . . . .
N5 N 0.2826(5) 0.7602(4) 0.3514(4) 0.0419(11) Uani 1 1 d . . . . .
N4 N 0.5723(4) 1.2490(4) 0.3761(5) 0.0440(12) Uani 1 1 d . . . . .
N3 N 0.7451(4) 1.4074(4) 0.3847(4) 0.0390(11) Uani 1 1 d . . . . .
N2 N -0.0496(8) 0.2347(5) 0.0919(6) 0.0757(10) Uani 1 1 d . . . . .
N6 N 0.1142(4) 0.6050(4) 0.3578(4) 0.0424(11) Uani 1 1 d . . . . .
C9 C 0.3356(6) 0.6569(5) 0.3386(6) 0.0563(18) Uani 1 1 d . . . . .
H9 H 0.427961 0.653110 0.328692 0.068 Uiso 1 1 calc R U . . .
C18 C 0.5156(5) 1.3494(5) 0.3787(7) 0.0559(18) Uani 1 1 d . . . . .
H18 H 0.420514 1.350161 0.376968 0.067 Uiso 1 1 calc R U . . .
C19 C 0.6245(5) 1.4464(5) 0.3843(6) 0.0524(17) Uani 1 1 d . . . . .
H19 H 0.618352 1.528937 0.387545 0.063 Uiso 1 1 calc R U . . .
C17 C 0.7112(5) 1.2887(4) 0.3809(5) 0.0380(12) Uani 1 1 d . . . . .
H17 H 0.774835 1.238107 0.381378 0.046 Uiso 1 1 calc R U . . .
C16 C 0.4973(5) 1.1242(4) 0.3671(5) 0.0424(10) Uani 1 1 d . . . . .
C11 C 0.3556(5) 0.8845(4) 0.3554(5) 0.0424(10) Uani 1 1 d . . . . .
C12 C 0.3263(5) 0.9848(5) 0.4279(5) 0.0403(13) Uani 1 1 d . . . . .
H12 H 0.257173 0.970986 0.473559 0.048 Uiso 1 1 calc R U . . .
C13 C 0.3968(5) 1.1054(4) 0.4346(5) 0.0399(13) Uani 1 1 d . . . . .
H13 H 0.376787 1.174595 0.484657 0.048 Uiso 1 1 calc R U . . .
C1 C -0.0633(9) 0.2776(6) 0.1984(7) 0.0757(10) Uani 1 1 d . . . . .
H1 H -0.064903 0.230068 0.250033 0.091 Uiso 1 1 calc R U . . .
C4 C -0.0264(10) 0.1153(6) 0.0434(8) 0.081(3) Uani 1 1 d . . . . .
C5 C 0.0733(11) 0.0772(6) 0.0986(8) 0.088(3) Uani 1 1 d . . . . .
H5 H 0.123773 0.130658 0.167337 0.106 Uiso 1 1 calc R U . . .
C8 C 0.2309(6) 0.5622(5) 0.3428(6) 0.0528(17) Uani 1 1 d . . . . .
H8 H 0.236916 0.479012 0.336503 0.063 Uiso 1 1 calc R U . . .
C10 C 0.1484(5) 0.7240(4) 0.3620(5) 0.0428(13) Uani 1 1 d . . . . .
H10 H 0.086646 0.777031 0.371267 0.051 Uiso 1 1 calc R U . . .
C2 C -0.0648(9) 0.4285(6) 0.1266(7) 0.0757(10) Uani 1 1 d . . . . .
H2 H -0.067934 0.508252 0.118554 0.091 Uiso 1 1 calc R U . . .
C3 C -0.0502(9) 0.3295(6) 0.0452(7) 0.0757(10) Uani 1 1 d . . . . .
H3 H -0.042015 0.327186 -0.029482 0.091 Uiso 1 1 calc R U . . .

loop_
_atom_site_aniso_label
_atom_site_aniso_U_11
_atom_site_aniso_U_22
_atom_site_aniso_U_33
_atom_site_aniso_U_23
_atom_site_aniso_U_13
_atom_site_aniso_U_12
Cu1 0.0249(3) 0.0110(3) 0.0803(5) 0.0084(3) 0.0256(3) -0.0003(2)
S1 0.0236(6) 0.0118(5) 0.0822(10) 0.0115(5) 0.0192(6) 0.0032(4)
C6 0.095(6) 0.037(4) 0.114(7) -0.001(4) 0.062(6) 0.007(4)
C7 0.061(8) 0.042(7) 0.057(8) 0.001(6) -0.001(6) 0.018(6)
F2 0.089(6) 0.085(6) 0.073(6) 0.034(5) -0.010(5) 0.024(5)
F1 0.087(6) 0.051(5) 0.108(7) -0.006(5) -0.041(6) 0.030(5)
F3 0.047(3) 0.084(4) 0.062(4) 0.004(3) 0.018(3) -0.016(3)
C15 0.054(4) 0.025(3) 0.106(5) 0.022(3) 0.054(4) 0.005(2)
C20A 0.094(8) 0.030(4) 0.074(7) -0.003(4) 0.049(6) -0.024(5)
F4A 0.079(5) 0.036(3) 0.073(5) 0.024(3) 0.039(4) -0.001(3)
F5A 0.076(5) 0.026(3) 0.067(4) 0.000(3) 0.037(4) -0.013(3)
F6A 0.036(3) 0.033(3) 0.086(5) 0.008(3) 0.037(3) -0.002(2)
C14 0.062(4) 0.019(2) 0.085(5) 0.009(3) 0.042(3) 0.000(2)
C20B 0.094(8) 0.030(4) 0.074(7) -0.003(4) 0.049(6) -0.024(5)
F6B 0.047(3) 0.084(4) 0.062(4) 0.004(3) 0.018(3) -0.016(3)
F4B 0.104(6) 0.047(4) 0.100(6) 0.003(4) 0.054(5) -0.003(4)
F5B 0.104(6) 0.047(4) 0.100(6) 0.003(4) 0.054(5) -0.003(4)
O1 0.042(2) 0.032(2) 0.092(3) 0.027(2) 0.003(2) -0.0016(17)
O2 0.0298(18) 0.0240(17) 0.086(3) 0.0101(18) 0.0260(18) 0.0085(14)
O3 0.0310(18) 0.0128(15) 0.080(3) 0.0063(16) 0.0249(18) 0.0037(13)
O4 0.0273(17) 0.0112(15) 0.099(3) 0.0108(17) 0.0195(19) 0.0012(13)
N1 0.110(3) 0.0263(12) 0.093(2) 0.0091(13) 0.066(2) 0.0092(14)
N5 0.034(2) 0.0147(19) 0.076(3) 0.0123(19) 0.025(2) -0.0012(16)
N4 0.023(2) 0.0157(19) 0.095(4) 0.016(2) 0.023(2) 0.0012(16)
N3 0.0238(19) 0.0149(18) 0.079(3) 0.0128(19) 0.020(2) 0.0014(15)
N2 0.110(3) 0.0263(12) 0.093(2) 0.0091(13) 0.066(2) 0.0092(14)
N6 0.031(2) 0.0143(18) 0.082(3) 0.0117(19) 0.025(2) 0.0022(16)
C9 0.036(3) 0.020(2) 0.112(5) 0.010(3) 0.040(3) 0.004(2)
C18 0.024(2) 0.023(2) 0.126(6) 0.025(3) 0.023(3) 0.007(2)
C19 0.026(3) 0.020(2) 0.114(5) 0.021(3) 0.026(3) 0.006(2)
C17 0.022(2) 0.017(2) 0.075(4) 0.011(2) 0.018(2) 0.0017(17)
C16 0.0292(18) 0.0147(16) 0.082(3) 0.0132(17) 0.0224(18) -0.0032(13)
C11 0.0292(18) 0.0147(16) 0.082(3) 0.0132(17) 0.0224(18) -0.0032(13)
C12 0.023(2) 0.023(2) 0.074(4) 0.013(2) 0.023(2) 0.0007(19)
C13 0.022(2) 0.017(2) 0.079(4) 0.009(2) 0.017(2) 0.0029(18)
C1 0.110(3) 0.0263(12) 0.093(2) 0.0091(13) 0.066(2) 0.0092(14)
C4 0.114(7) 0.022(3) 0.109(6) 0.007(3) 0.080(6) 0.010(4)
C5 0.112(7) 0.028(3) 0.115(7) -0.006(4) 0.071(6) 0.007(4)
C8 0.036(3) 0.016(2) 0.109(5) 0.014(3) 0.041(3) 0.007(2)
C10 0.031(2) 0.016(2) 0.080(4) 0.012(2) 0.021(3) -0.0004(19)
C2 0.110(3) 0.0263(12) 0.093(2) 0.0091(13) 0.066(2) 0.0092(14)
C3 0.110(3) 0.0263(12) 0.093(2) 0.0091(13) 0.066(2) 0.0092(14)

loop_
_atom_type_symbol
_atom_type_description
_atom_type_scat_dispersion_real
_atom_type_scat_dispersion_imag
_atom_type_scat_source
C C 0.0033 0.0016 'International Tables Vol C Tables 4.2.6.8 and 6.1.1.4'
H H 0.0000 0.0000 'International Tables Vol C Tables 4.2.6.8 and 6.1.1.4'
Cu Cu 0.3201 1.2651 'International Tables Vol C Tables 4.2.6.8 and 6.1.1.4'
F F 0.0171 0.0103 'International Tables Vol C Tables 4.2.6.8 and 6.1.1.4'
N N 0.0061 0.0033 'International Tables Vol C Tables 4.2.6.8 and 6.1.1.4'
O O 0.0106 0.0060 'International Tables Vol C Tables 4.2.6.8 and 6.1.1.4'
S S 0.1246 0.1234 'International Tables Vol C Tables 4.2.6.8 and 6.1.1.4'

loop_
_geom_angle_atom_site_label_1
_geom_angle_atom_site_label_2
_geom_angle_atom_site_label_3
_geom_angle
_geom_angle_site_symmetry_1
_geom_angle_site_symmetry_3
_geom_angle_publ_flag
N6 Cu1 N3 174.57(19) . 1_445 ?
N6 Cu1 O3 90.14(17) . . ?
N3 Cu1 O3 90.54(17) 1_445 . ?
N6 Cu1 N1 88.4(2) . . ?
N3 Cu1 N1 91.2(2) 1_445 . ?
O3 Cu1 N1 177.1(2) . . ?
N6 Cu1 O3 91.33(16) . 2_566 ?
N3 Cu1 O3 94.09(15) 1_445 2_566 ?
O3 Cu1 O3 79.78(13) . 2_566 ?
N1 Cu1 O3 97.7(2) . 2_566 ?
O2 S1 O1 112.9(3) . . ?
O2 S1 O4 110.9(2) . . ?
O1 S1 O4 111.1(2) . . ?
O2 S1 O3 108.1(2) . . ?
O1 S1 O3 106.7(3) . . ?
O4 S1 O3 106.7(2) . . ?
C7 C6 C5 120.8(11) . . ?
C7 C6 C4 119.6(9) . 2 ?
C5 C6 C4 119.1(10) . 2 ?
C5 C6 H6 120.5 . . ?
C4 C6 H6 120.5 2 . ?
C6 C7 F3 115.2(12) . . ?
C6 C7 F1 107.5(11) . . ?
F3 C7 F1 107.1(12) . . ?
C6 C7 F2 109.9(13) . . ?
F3 C7 F2 106.4(11) . . ?
F1 C7 F2 110.7(12) . . ?
C16 C15 C14 119.4(5) . . ?
C16 C15 C20A 127.1(6) . . ?
C14 C15 C20A 112.6(6) . . ?
C16 C15 H15B 120.3 . . ?
C14 C15 H15B 120.3 . . ?
F6A C20A F5A 108.1(12) . . ?
F6A C20A F4A 108.6(9) . . ?
F5A C20A F4A 105.8(12) . . ?
F6A C20A C15 108.1(12) . . ?
F5A C20A C15 114.1(8) . . ?
F4A C20A C15 112.0(11) . . ?
C11 C14 C15 118.7(5) . . ?
C11 C14 C20B 128.5(7) . . ?
C15 C14 C20B 111.8(6) . . ?
C11 C14 H14A 120.7 . . ?
C15 C14 H14A 120.7 . . ?
F4B C20B F5B 104.0(14) . . ?
F4B C20B C14 105.5(11) . . ?
F5B C20B C14 99.3(12) . . ?
F4B C20B F6B 110.1(12) . . ?
F5B C20B F6B 109.1(10) . . ?
C14 C20B F6B 126.5(12) . . ?
S1 O3 Cu1 119.5(3) . . ?
S1 O3 Cu1 140.1(3) . 2_566 ?
Cu1 O3 Cu1 100.22(13) . 2_566 ?
C1 N1 C2 106.4(6) . . ?
C1 N1 Cu1 124.9(6) . . ?
C2 N1 Cu1 127.6(4) . . ?
C10 N5 C9 107.1(4) . . ?
C10 N5 C11 125.5(4) . . ?
C9 N5 C11 127.3(4) . . ?
C17 N4 C18 108.1(4) . . ?
C17 N4 C16 125.9(4) . . ?
C18 N4 C16 126.1(4) . . ?
C17 N3 C19 106.9(4) . . ?
C17 N3 Cu1 124.4(3) . 1_665 ?
C19 N3 Cu1 128.3(3) . 1_665 ?
C1 N2 C3 107.1(6) . . ?
C1 N2 C4 124.5(7) . . ?
C3 N2 C4 128.2(6) . . ?
C10 N6 C8 106.7(4) . . ?
C10 N6 Cu1 129.0(4) . . ?
C8 N6 Cu1 124.3(3) . . ?
C8 C9 N5 106.4(5) . . ?
C8 C9 H9 126.8 . . ?
N5 C9 H9 126.8 . . ?
C19 C18 N4 105.2(5) . . ?
C19 C18 H18 127.4 . . ?
N4 C18 H18 127.4 . . ?
C18 C19 N3 109.8(5) . . ?
C18 C19 H19 125.1 . . ?
N3 C19 H19 125.1 . . ?
N3 C17 N4 110.0(4) . . ?
N3 C17 H17 125.0 . . ?
N4 C17 H17 125.0 . . ?
C15 C16 C13 120.8(4) . . ?
C15 C16 N4 120.2(5) . . ?
C13 C16 N4 119.0(5) . . ?
C14 C11 C12 121.5(4) . . ?
C14 C11 N5 119.2(5) . . ?
C12 C11 N5 119.3(5) . . ?
C11 C12 C13 120.4(5) . . ?
C11 C12 H12 119.8 . . ?
C13 C12 H12 119.8 . . ?
C12 C13 C16 119.2(5) . . ?
C12 C13 H13 120.4 . . ?
C16 C13 H13 120.4 . . ?
N1 C1 N2 111.6(7) . . ?
N1 C1 H1 124.2 . . ?
N2 C1 H1 124.2 . . ?
C5 C4 C6 119.6(7) . 2 ?
C5 C4 N2 118.3(9) . . ?
C6 C4 N2 122.0(10) 2 . ?
C4 C5 C6 121.3(10) . . ?
C4 C5 H5 119.4 . . ?
C6 C5 H5 119.4 . . ?
C9 C8 N6 109.2(5) . . ?
C9 C8 H8 125.4 . . ?
N6 C8 H8 125.4 . . ?
N6 C10 N5 110.6(5) . . ?
N6 C10 H10 124.7 . . ?
N5 C10 H10 124.7 . . ?
C3 C2 N1 108.3(6) . . ?
C3 C2 H2 125.9 . . ?
N1 C2 H2 125.9 . . ?
N2 C3 C2 106.7(7) . . ?
N2 C3 H3 126.7 . . ?
C2 C3 H3 126.7 . . ?

loop_
_geom_bond_atom_site_label_1
_geom_bond_atom_site_label_2
_geom_bond_distance
_geom_bond_site_symmetry_2
_geom_bond_publ_flag
Cu1 N6 1.983(4) . ?
Cu1 N3 1.991(4) 1_445 ?
Cu1 O3 1.993(4) . ?
Cu1 N1 1.994(6) . ?
Cu1 O3 2.350(4) 2_566 ?
S1 O2 1.449(4) . ?
S1 O1 1.469(5) . ?
S1 O4 1.470(3) . ?
S1 O3 1.523(3) . ?
C6 C7 1.253(16) . ?
C6 C5 1.381(10) . ?
C6 C4 1.382(13) 2 ?
C6 H6 0.9500 . ?
C7 F3 1.300(16) . ?
C7 F1 1.330(15) . ?
C7 F2 1.338(17) . ?
C15 C16 1.389(8) . ?
C15 C14 1.412(7) . ?
C15 C20A 1.569(13) . ?
C15 H15B 0.9500 . ?
C20A F6A 1.306(18) . ?
C20A F5A 1.331(14) . ?
C20A F4A 1.351(16) . ?
C14 C11 1.377(8) . ?
C14 C20B 1.588(14) . ?
C14 H14A 0.9500 . ?
C20B F4B 1.360(18) . ?
C20B F5B 1.360(19) . ?
C20B F6B 1.66(2) . ?
N1 C1 1.304(8) . ?
N1 C2 1.378(10) . ?
N5 C10 1.343(6) . ?
N5 C9 1.376(7) . ?
N5 C11 1.433(6) . ?
N4 C17 1.352(6) . ?
N4 C18 1.381(7) . ?
N4 C16 1.429(6) . ?
N3 C17 1.312(6) . ?
N3 C19 1.373(6) . ?
N2 C1 1.342(9) . ?
N2 C3 1.361(10) . ?
N2 C4 1.424(8) . ?
N6 C10 1.313(6) . ?
N6 C8 1.369(7) . ?
C9 C8 1.345(7) . ?
C9 H9 0.9500 . ?
C18 C19 1.354(7) . ?
C18 H18 0.9500 . ?
C19 H19 0.9500 . ?
C17 H17 0.9500 . ?
C16 C13 1.389(7) . ?
C11 C12 1.378(7) . ?
C12 C13 1.380(6) . ?
C12 H12 0.9500 . ?
C13 H13 0.9500 . ?
C1 H1 0.9500 . ?
C4 C5 1.377(14) . ?
C5 H5 0.9500 . ?
C8 H8 0.9500 . ?
C10 H10 0.9500 . ?
C2 C3 1.366(9) . ?
C2 H2 0.9500 . ?
C3 H3 0.9500 . ?

loop_
_geom_torsion_atom_site_label_1
_geom_torsion_atom_site_label_2
_geom_torsion_atom_site_label_3
_geom_torsion_atom_site_label_4
_geom_torsion
_geom_torsion_site_symmetry_1
_geom_torsion_site_symmetry_2
_geom_torsion_site_symmetry_3
_geom_torsion_site_symmetry_4
_geom_torsion_publ_flag
C5 C6 C7 F3 -132.3(11) . . . . ?
C4 C6 C7 F3 39.8(17) 2 . . . ?
C5 C6 C7 F1 -13.0(18) . . . . ?
C4 C6 C7 F1 159.0(10) 2 . . . ?
C5 C6 C7 F2 107.5(11) . . . . ?
C4 C6 C7 F2 -80.4(13) 2 . . . ?
C16 C15 C20A F6A 92.1(12) . . . . ?
C14 C15 C20A F6A -98.5(9) . . . . ?
C16 C15 C20A F5A -147.6(10) . . . . ?
C14 C15 C20A F5A 21.7(17) . . . . ?
C16 C15 C20A F4A -27.5(17) . . . . ?
C14 C15 C20A F4A 141.9(9) . . . . ?
C16 C15 C14 C11 2.9(12) . . . . ?
C20A C15 C14 C11 -167.4(9) . . . . ?
C16 C15 C14 C20B -166.7(10) . . . . ?
C11 C14 C20B F4B 165.1(10) . . . . ?
C15 C14 C20B F4B -26.6(16) . . . . ?
C11 C14 C20B F5B 57.7(16) . . . . ?
C15 C14 C20B F5B -134.0(10) . . . . ?
C11 C14 C20B F6B -64.6(16) . . . . ?
C15 C14 C20B F6B 103.7(11) . . . . ?
O2 S1 O3 Cu1 128.5(2) . . . . ?
O1 S1 O3 Cu1 6.8(3) . . . . ?
O4 S1 O3 Cu1 -112.1(3) . . . . ?
O2 S1 O3 Cu1 -57.8(4) . . . 2_566 ?
O1 S1 O3 Cu1 -179.6(3) . . . 2_566 ?
O4 S1 O3 Cu1 61.5(4) . . . 2_566 ?
C10 N5 C9 C8 -0.5(8) . . . . ?
C11 N5 C9 C8 178.3(6) . . . . ?
C17 N4 C18 C19 0.4(8) . . . . ?
C16 N4 C18 C19 -178.2(6) . . . . ?
N4 C18 C19 N3 0.3(9) . . . . ?
C17 N3 C19 C18 -0.8(8) . . . . ?
Cu1 N3 C19 C18 172.4(5) 1_665 . . . ?
C19 N3 C17 N4 1.1(7) . . . . ?
Cu1 N3 C17 N4 -172.5(4) 1_665 . . . ?
C18 N4 C17 N3 -0.9(8) . . . . ?
C16 N4 C17 N3 177.6(6) . . . . ?
C14 C15 C16 C13 -4.3(11) . . . . ?
C20A C15 C16 C13 164.4(10) . . . . ?
C14 C15 C16 N4 177.0(6) . . . . ?
C20A C15 C16 N4 -14.2(13) . . . . ?
C17 N4 C16 C15 -46.9(10) . . . . ?
C18 N4 C16 C15 131.4(8) . . . . ?
C17 N4 C16 C13 134.4(6) . . . . ?
C18 N4 C16 C13 -47.3(9) . . . . ?
C15 C14 C11 C12 0.0(11) . . . . ?
C20B C14 C11 C12 167.6(11) . . . . ?
C15 C14 C11 N5 179.5(6) . . . . ?
C20B C14 C11 N5 -12.9(14) . . . . ?
C10 N5 C11 C14 -142.3(7) . . . . ?
C9 N5 C11 C14 39.2(10) . . . . ?
C10 N5 C11 C12 37.2(9) . . . . ?
C9 N5 C11 C12 -141.3(7) . . . . ?
C14 C11 C12 C13 -1.6(10) . . . . ?
N5 C11 C12 C13 178.9(5) . . . . ?
C11 C12 C13 C16 0.2(9) . . . . ?
C15 C16 C13 C12 2.8(10) . . . . ?
N4 C16 C13 C12 -178.5(5) . . . . ?
C2 N1 C1 N2 -1.0(10) . . . . ?
Cu1 N1 C1 N2 -169.6(6) . . . . ?
C3 N2 C1 N1 0.7(10) . . . . ?
C4 N2 C1 N1 175.7(8) . . . . ?
C1 N2 C4 C5 -46.6(11) . . . . ?
C3 N2 C4 C5 127.3(10) . . . . ?
C1 N2 C4 C6 132.9(9) . . . 2 ?
C3 N2 C4 C6 -53.2(12) . . . 2 ?
C6 C4 C5 C6 0.9(13) 2 . . . ?
N2 C4 C5 C6 -179.6(6) . . . . ?
C7 C6 C5 C4 171.2(11) . . . . ?
C4 C6 C5 C4 -0.9(13) 2 . . . ?
N5 C9 C8 N6 0.1(9) . . . . ?
C10 N6 C8 C9 0.2(8) . . . . ?
Cu1 N6 C8 C9 -177.7(5) . . . . ?
C8 N6 C10 N5 -0.5(8) . . . . ?
Cu1 N6 C10 N5 177.2(4) . . . . ?
C9 N5 C10 N6 0.6(8) . . . . ?
C11 N5 C10 N6 -178.1(6) . . . . ?
C1 N1 C2 C3 0.9(9) . . . . ?
Cu1 N1 C2 C3 169.1(6) . . . . ?
C1 N2 C3 C2 -0.1(10) . . . . ?
C4 N2 C3 C2 -174.8(9) . . . . ?
N1 C2 C3 N2 -0.5(10) . . . . ?
